data_4022539
loop_
_publ_author_name
'Jun-Wei Shen'
'Dong-Guang Qin'
'Hong-Wang Zhang'
'Zhu-Jun Yao'

_publ_section_title
;
 Studies on the Synthesis of (2S,3R)-3-Hydroxy-3-methylproline
 via C~2~-N Bond Formation
;
_journal_name_full 'Journal of Organic Chemistry'
_journal_page_first 7479
_journal_page_last 7484
_journal_paper_doi 10.1021/jo0349328
_journal_volume 68
_journal_year 2003
_chemical_formula_sum 'C16 H21 N O7 S'
_chemical_formula_weight 371.40
_chemical_name_systematic
; 
 ? 
;
_space_group_IT_number 2
_symmetry_cell_setting triclinic
_symmetry_space_group_name_Hall '-P 1'
_symmetry_space_group_name_H-M 'P -1'
_atom_sites_solution_hydrogens geom
_atom_sites_solution_primary direct
_atom_sites_solution_secondary difmap
_audit_creation_method SHELXL-97
_cell_angle_alpha 81.957(2)
_cell_angle_beta 85.111(2)
_cell_angle_gamma 77.680(2)
_cell_formula_units_Z 2
_cell_length_a 6.3260(7)
_cell_length_b 8.8945(10)
_cell_length_c 16.7124(18)
_cell_measurement_reflns_used 1591
_cell_measurement_temperature 293(2)
_cell_measurement_theta_max 51.186
_cell_measurement_theta_min 4.725
_cell_volume 908.17(17)
_computing_cell_refinement 'Bruker SMART'
_computing_data_collection 'Bruker SMART'
_computing_data_reduction 'Bruker SHELXTL'
_computing_molecular_graphics 'Bruker SHELXTL'
_computing_publication_material 'Bruker SHELXTL'
_computing_structure_refinement 'SHELXL-97 (Sheldrick, 1997)'
_computing_structure_solution 'SHELXS-97 (Sheldrick, 1990)'
_diffrn_ambient_temperature 293(2)
_diffrn_measured_fraction_theta_full 0.892
_diffrn_measured_fraction_theta_max 0.892
_diffrn_measurement_device_type 'CCD area detector'
_diffrn_measurement_method 'phi and omega scans'
_diffrn_radiation_monochromator graphite
_diffrn_radiation_source 'fine-focus sealed tube'
_diffrn_radiation_type MoK\a
_diffrn_radiation_wavelength 0.71073
_diffrn_reflns_av_R_equivalents 0.0548
_diffrn_reflns_av_sigmaI/netI 0.0696
_diffrn_reflns_limit_h_max 8
_diffrn_reflns_limit_h_min -8
_diffrn_reflns_limit_k_max 11
_diffrn_reflns_limit_k_min -10
_diffrn_reflns_limit_l_max 21
_diffrn_reflns_limit_l_min -17
_diffrn_reflns_number 5588
_diffrn_reflns_theta_full 28.30
_diffrn_reflns_theta_max 28.30
_diffrn_reflns_theta_min 2.36
_exptl_absorpt_coefficient_mu 0.215
_exptl_absorpt_correction_T_max 1.00000
_exptl_absorpt_correction_T_min 0.60889
_exptl_absorpt_correction_type sadabs
_exptl_crystal_colour colourless
_exptl_crystal_density_diffrn 1.358
_exptl_crystal_density_method 'not measured'
_exptl_crystal_F_000 392
_exptl_crystal_size_max 0.583
_exptl_crystal_size_mid 0.343
_exptl_crystal_size_min 0.245
_refine_diff_density_max 0.221
_refine_diff_density_min -0.235
_refine_diff_density_rms 0.040
_refine_ls_extinction_method none
_refine_ls_goodness_of_fit_ref 0.873
_refine_ls_hydrogen_treatment mixed
_refine_ls_matrix_type full
_refine_ls_number_parameters 310
_refine_ls_number_reflns 4034
_refine_ls_number_restraints 0
_refine_ls_restrained_S_all 0.873
_refine_ls_R_factor_all 0.0735
_refine_ls_R_factor_gt 0.0452
_refine_ls_shift/su_max 0.013
_refine_ls_shift/su_mean 0.002
_refine_ls_structure_factor_coef Fsqd
_refine_ls_weighting_details 'calc w=1/[\s^2^(Fo^2^)+(0.0434P)^2^+0.0000P] where P=(Fo^2^+2Fc^2^)/3'
_refine_ls_weighting_scheme calc
_refine_ls_wR_factor_gt 0.0963
_refine_ls_wR_factor_ref 0.1057
_reflns_number_gt 2509
_reflns_number_total 4034
_reflns_threshold_expression >2sigma(I)
_cod_data_source_file jo0349328si20030630_074638.cif
_cod_data_source_block cd22404
_cod_depositor_comments
;
The following automatic conversions were performed:
'_symmetry_cell_setting' value 'Triclinic' changed to 'triclinic'
according to '/home/saulius/struct/CIF-dictionaries/cif_core.dic'
dictionary named 'cif_core.dic' version 2.4.1 from 2010-06-29.

Automatic conversion script
Id: cif_fix_enum 1527 2010-12-29 10:47:43Z saulius 
;
_cod_database_code 4022539

loop_
_symmetry_equiv_pos_as_xyz
'x, y, z'
'-x, -y, -z'

loop_
_atom_site_label
_atom_site_type_symbol
_atom_site_fract_x
_atom_site_fract_y
_atom_site_fract_z
_atom_site_U_iso_or_equiv
_atom_site_adp_type
_atom_site_occupancy
_atom_site_symmetry_multiplicity
_atom_site_calc_flag
S S 0.71016(9) 0.73711(6) 0.38430(3) 0.05459(18) Uani 1 1 d
O1 O 0.8393(2) 0.86445(17) -0.01011(8) 0.0594(4) Uani 1 1 d
O2 O 0.6001(2) 0.83209(14) 0.09008(7) 0.0466(3) Uani 1 1 d
O3 O 0.6549(3) 0.48779(17) 0.21723(10) 0.0716(5) Uani 1 1 d
O4 O 0.9432(2) 0.58074(15) 0.16245(9) 0.0543(4) Uani 1 1 d
O5 O 0.5719(2) 0.74230(15) 0.30796(7) 0.0517(4) Uani 1 1 d
O6 O 0.8398(3) 0.85040(17) 0.36561(9) 0.0712(4) Uani 1 1 d
O7 O 0.5495(3) 0.74656(18) 0.44894(9) 0.0757(5) Uani 1 1 d
N1 N 0.7978(3) 1.02272(19) 0.08656(10) 0.0509(4) Uani 1 1 d
C1 C 0.4893(4) 1.0270(2) 0.18113(15) 0.0524(5) Uani 1 1 d
C2 C 0.6976(4) 1.0819(2) 0.15984(13) 0.0530(5) Uani 1 1 d
C3 C 0.7529(3) 0.9071(2) 0.05301(12) 0.0454(5) Uani 1 1 d
C4 C 0.5140(3) 0.8576(2) 0.17159(11) 0.0449(5) Uani 1 1 d
C5 C 0.2979(4) 0.8083(3) 0.18033(17) 0.0598(6) Uani 1 1 d
C6 C 0.6787(3) 0.7510(2) 0.22868(11) 0.0422(5) Uani 1 1 d
C7 C 0.7541(3) 0.5893(2) 0.20278(12) 0.0480(5) Uani 1 1 d
C8 C 1.0358(5) 0.4368(3) 0.1273(2) 0.0739(7) Uani 1 1 d
C9 C 1.2408(5) 0.4562(4) 0.0827(2) 0.0914(10) Uani 1 1 d
C10 C 0.8750(3) 0.5524(2) 0.39116(11) 0.0464(5) Uani 1 1 d
C11 C 1.0882(4) 0.5305(3) 0.36284(13) 0.0625(6) Uani 1 1 d
C12 C 1.2102(4) 0.3804(3) 0.36654(15) 0.0709(7) Uani 1 1 d
C13 C 1.1236(4) 0.2560(3) 0.39905(13) 0.0646(6) Uani 1 1 d
C14 C 0.9119(5) 0.2820(3) 0.42734(15) 0.0721(7) Uani 1 1 d
C15 C 0.7867(4) 0.4278(3) 0.42391(14) 0.0622(6) Uani 1 1 d
C16 C 1.2577(7) 0.0920(4) 0.4058(2) 0.0987(11) Uani 1 1 d
H1 H 0.442(3) 1.043(2) 0.2354(13) 0.060(6) Uiso 1 1 d
H2 H 0.380(3) 1.085(2) 0.1452(12) 0.058(6) Uiso 1 1 d
H3 H 0.797(3) 1.048(2) 0.2045(11) 0.040(5) Uiso 1 1 d
H4 H 0.671(3) 1.192(2) 0.1524(12) 0.064(6) Uiso 1 1 d
H5 H 0.905(3) 1.059(2) 0.0641(11) 0.049(6) Uiso 1 1 d
H6 H 0.207(3) 0.866(2) 0.1372(13) 0.067(6) Uiso 1 1 d
H7 H 0.227(4) 0.836(3) 0.2294(14) 0.074(8) Uiso 1 1 d
H8 H 0.315(3) 0.701(3) 0.1758(12) 0.067(7) Uiso 1 1 d
H9 H 0.795(3) 0.7962(18) 0.2314(9) 0.032(4) Uiso 1 1 d
H10 H 1.058(4) 0.359(3) 0.1743(16) 0.095(9) Uiso 1 1 d
H11 H 0.924(4) 0.427(3) 0.0955(16) 0.097(9) Uiso 1 1 d
H12 H 1.345(5) 0.467(4) 0.1199(18) 0.128(12) Uiso 1 1 d
H13 H 1.301(4) 0.368(3) 0.0540(17) 0.104(9) Uiso 1 1 d
H14 H 1.222(5) 0.560(4) 0.0452(19) 0.143(14) Uiso 1 1 d
H15 H 1.144(3) 0.614(3) 0.3431(12) 0.063(7) Uiso 1 1 d
H16 H 1.348(4) 0.374(3) 0.3470(15) 0.091(9) Uiso 1 1 d
H17 H 0.859(4) 0.205(3) 0.4477(15) 0.088(9) Uiso 1 1 d
H18 H 0.643(4) 0.445(2) 0.4422(13) 0.070(7) Uiso 1 1 d
H19 H 1.406(5) 0.120(3) 0.3787(17) 0.109(11) Uiso 1 1 d
H20 H 1.211(5) 0.037(3) 0.3670(18) 0.119(12) Uiso 1 1 d
H21 H 1.271(5) 0.063(4) 0.4573(18) 0.114(12) Uiso 1 1 d

loop_
_atom_site_aniso_label
_atom_site_aniso_U_11
_atom_site_aniso_U_22
_atom_site_aniso_U_33
_atom_site_aniso_U_23
_atom_site_aniso_U_13
_atom_site_aniso_U_12
S 0.0649(4) 0.0455(3) 0.0455(3) 0.0023(2) -0.0102(3) 0.0037(3)
O1 0.0714(10) 0.0684(10) 0.0435(9) -0.0096(7) 0.0046(7) -0.0272(8)
O2 0.0489(8) 0.0484(8) 0.0438(8) 0.0021(6) -0.0054(6) -0.0170(6)
O3 0.0767(11) 0.0494(9) 0.0916(12) 0.0038(8) -0.0063(9) -0.0268(9)
O4 0.0507(8) 0.0431(8) 0.0683(9) -0.0112(7) -0.0035(7) -0.0049(6)
O5 0.0467(8) 0.0585(9) 0.0430(8) 0.0082(6) -0.0029(6) -0.0048(7)
O6 0.0891(11) 0.0498(9) 0.0750(11) 0.0028(7) -0.0265(9) -0.0132(8)
O7 0.0895(11) 0.0691(10) 0.0484(9) -0.0011(7) 0.0072(8) 0.0201(9)
N1 0.0545(11) 0.0507(11) 0.0502(11) -0.0038(8) 0.0052(9) -0.0211(9)
C1 0.0529(13) 0.0465(12) 0.0492(14) 0.0042(10) -0.0006(11) 0.0013(10)
C2 0.0656(14) 0.0371(12) 0.0542(14) -0.0020(10) 0.0006(12) -0.0097(10)
C3 0.0470(11) 0.0460(11) 0.0425(12) 0.0046(9) -0.0096(9) -0.0122(9)
C4 0.0392(10) 0.0495(12) 0.0419(11) 0.0064(9) -0.0041(8) -0.0075(9)
C5 0.0426(13) 0.0694(17) 0.0635(17) 0.0114(13) -0.0101(12) -0.0125(12)
C6 0.0379(10) 0.0427(11) 0.0446(11) 0.0045(8) -0.0056(9) -0.0105(9)
C7 0.0487(12) 0.0437(12) 0.0502(12) 0.0050(9) -0.0132(10) -0.0096(10)
C8 0.080(2) 0.0555(16) 0.087(2) -0.0268(15) -0.0048(17) -0.0048(14)
C9 0.078(2) 0.090(2) 0.112(3) -0.057(2) 0.004(2) -0.0046(18)
C10 0.0502(12) 0.0450(11) 0.0374(11) 0.0029(8) -0.0066(9) 0.0014(9)
C11 0.0568(15) 0.0631(16) 0.0601(15) 0.0132(12) -0.0069(11) -0.0081(12)
C12 0.0517(15) 0.085(2) 0.0618(16) -0.0024(13) -0.0017(12) 0.0119(14)
C13 0.0813(17) 0.0574(15) 0.0423(13) -0.0037(10) -0.0052(12) 0.0134(13)
C14 0.092(2) 0.0466(14) 0.0678(16) 0.0066(12) 0.0063(14) -0.0051(14)
C15 0.0598(15) 0.0557(14) 0.0598(14) 0.0049(11) 0.0092(12) 0.0001(12)
C16 0.129(3) 0.068(2) 0.077(2) -0.0122(17) -0.012(2) 0.0320(19)

loop_
_atom_type_symbol
_atom_type_description
_atom_type_scat_dispersion_real
_atom_type_scat_dispersion_imag
_atom_type_scat_source
C C 0.0033 0.0016 'International Tables Vol C Tables 4.2.6.8 and 6.1.1.4'
H H 0.0000 0.0000 'International Tables Vol C Tables 4.2.6.8 and 6.1.1.4'
N N 0.0061 0.0033 'International Tables Vol C Tables 4.2.6.8 and 6.1.1.4'
O O 0.0106 0.0060 'International Tables Vol C Tables 4.2.6.8 and 6.1.1.4'
S S 0.1246 0.1234 'International Tables Vol C Tables 4.2.6.8 and 6.1.1.4'

loop_
_geom_angle_atom_site_label_1
_geom_angle_atom_site_label_2
_geom_angle_atom_site_label_3
_geom_angle
O6 S O7 121.16(10)
O6 S O5 108.03(8)
O7 S O5 102.47(9)
O6 S C10 109.68(10)
O7 S C10 110.37(9)
O5 S C10 103.41(8)
C3 O2 C4 120.71(15)
C7 O4 C8 117.45(17)
C6 O5 S 118.61(11)
C3 N1 C2 127.09(18)
C3 N1 H5 114.9(13)
C2 N1 H5 117.7(13)
C2 C1 C4 111.74(18)
C2 C1 H1 109.3(12)
C4 C1 H1 109.9(12)
C2 C1 H2 109.5(11)
C4 C1 H2 107.3(12)
H1 C1 H2 109.1(17)
N1 C2 C1 109.39(19)
N1 C2 H3 110.2(10)
C1 C2 H3 111.0(9)
N1 C2 H4 109.8(12)
C1 C2 H4 110.4(12)
H3 C2 H4 106.0(16)
O1 C3 N1 124.25(18)
O1 C3 O2 117.08(18)
N1 C3 O2 118.67(19)
O2 C4 C1 109.38(15)
O2 C4 C5 105.42(18)
C1 C4 C5 111.79(19)
O2 C4 C6 105.60(15)
C1 C4 C6 112.44(17)
C5 C4 C6 111.76(16)
C4 C5 H6 109.4(12)
C4 C5 H7 108.5(14)
H6 C5 H7 106.8(18)
C4 C5 H8 111.4(13)
H6 C5 H8 107.7(18)
H7 C5 H8 112.9(18)
O5 C6 C7 110.53(15)
O5 C6 C4 106.48(14)
C7 C6 C4 112.36(16)
O5 C6 H9 107.0(10)
C7 C6 H9 110.4(10)
C4 C6 H9 109.9(10)
O3 C7 O4 126.01(19)
O3 C7 C6 124.62(19)
O4 C7 C6 109.37(16)
O4 C8 C9 107.8(2)
O4 C8 H10 103.6(16)
C9 C8 H10 112.3(16)
O4 C8 H11 102.6(16)
C9 C8 H11 115.8(16)
H10 C8 H11 113(2)
C8 C9 H12 109.9(18)
C8 C9 H13 110.8(16)
H12 C9 H13 109(3)
C8 C9 H14 111.4(19)
H12 C9 H14 103(3)
H13 C9 H14 113(3)
C15 C10 C11 120.2(2)
C15 C10 S 118.76(16)
C11 C10 S 121.02(16)
C10 C11 C12 118.8(2)
C10 C11 H15 118.7(14)
C12 C11 H15 122.5(14)
C13 C12 C11 121.3(2)
C13 C12 H16 124.4(16)
C11 C12 H16 114.3(16)
C14 C13 C12 118.4(2)
C14 C13 C16 120.0(3)
C12 C13 C16 121.7(3)
C15 C14 C13 121.9(2)
C15 C14 H17 120.0(18)
C13 C14 H17 118.1(18)
C14 C15 C10 119.4(2)
C14 C15 H18 121.5(14)
C10 C15 H18 119.0(14)
C13 C16 H19 97.3(16)
C13 C16 H20 108.8(18)
H19 C16 H20 104(2)
C13 C16 H21 106(2)
H19 C16 H21 109(3)
H20 C16 H21 127(3)

loop_
_geom_bond_atom_site_label_1
_geom_bond_atom_site_label_2
_geom_bond_distance
S O6 1.4164(16)
S O7 1.4173(16)
S O5 1.5974(13)
S C10 1.7425(19)
O1 C3 1.217(2)
O2 C3 1.349(2)
O2 C4 1.453(2)
O3 C7 1.192(2)
O4 C7 1.315(2)
O4 C8 1.469(3)
O5 C6 1.435(2)
N1 C3 1.329(2)
N1 C2 1.444(3)
N1 H5 0.851(19)
C1 C2 1.499(3)
C1 C4 1.510(3)
C1 H1 0.95(2)
C1 H2 0.97(2)
C2 H3 0.991(18)
C2 H4 0.95(2)
C4 C5 1.512(3)
C4 C6 1.546(2)
C5 H6 0.98(2)
C5 H7 0.94(2)
C5 H8 0.95(2)
C6 C7 1.527(3)
C6 H9 0.920(16)
C8 C9 1.471(4)
C8 H10 0.97(3)
C8 H11 0.95(3)
C9 H12 0.97(3)
C9 H13 0.97(3)
C9 H14 1.03(3)
C10 C15 1.372(3)
C10 C11 1.373(3)
C11 C12 1.388(3)
C11 H15 0.90(2)
C12 C13 1.364(3)
C12 H16 0.90(2)
C13 C14 1.364(3)
C13 C16 1.517(3)
C14 C15 1.364(3)
C14 H17 0.85(2)
C15 H18 0.92(2)
C16 H19 1.07(3)
C16 H20 0.97(3)
C16 H21 0.87(3)

loop_
_geom_torsion_atom_site_label_1
_geom_torsion_atom_site_label_2
_geom_torsion_atom_site_label_3
_geom_torsion_atom_site_label_4
_geom_torsion
O6 S O5 C6 44.74(15)
O7 S O5 C6 173.73(13)
C10 S O5 C6 -71.48(14)
C3 N1 C2 C1 -16.7(3)
C4 C1 C2 N1 43.8(2)
C2 N1 C3 O1 178.13(19)
C2 N1 C3 O2 -1.0(3)
C4 O2 C3 O1 169.95(16)
C4 O2 C3 N1 -10.8(2)
C3 O2 C4 C1 38.5(2)
C3 O2 C4 C5 158.81(17)
C3 O2 C4 C6 -82.76(18)
C2 C1 C4 O2 -54.8(2)
C2 C1 C4 C5 -171.15(19)
C2 C1 C4 C6 62.2(2)
S O5 C6 C7 94.76(16)
S O5 C6 C4 -142.94(13)
O2 C4 C6 O5 -164.98(13)
C1 C4 C6 O5 75.81(18)
C5 C4 C6 O5 -50.9(2)
O2 C4 C6 C7 -43.84(19)
C1 C4 C6 C7 -163.05(17)
C5 C4 C6 C7 70.3(2)
C8 O4 C7 O3 4.1(3)
C8 O4 C7 C6 -175.8(2)
O5 C6 C7 O3 37.9(3)
C4 C6 C7 O3 -80.9(2)
O5 C6 C7 O4 -142.24(15)
C4 C6 C7 O4 98.97(18)
C7 O4 C8 C9 177.7(3)
O6 S C10 C15 167.53(17)
O7 S C10 C15 31.6(2)
O5 S C10 C15 -77.43(18)
O6 S C10 C11 -13.9(2)
O7 S C10 C11 -149.88(17)
O5 S C10 C11 101.13(18)
C15 C10 C11 C12 1.3(3)
S C10 C11 C12 -177.25(17)
C10 C11 C12 C13 -1.4(4)
C11 C12 C13 C14 0.7(4)
C11 C12 C13 C16 -178.0(3)
C12 C13 C14 C15 0.0(4)
C16 C13 C14 C15 178.7(3)
C13 C14 C15 C10 0.0(4)
C11 C10 C15 C14 -0.6(4)
S C10 C15 C14 177.94(18)
